data_4132926
loop_
_publ_author_name
'Low, Choon Heng'
'Rosenberg, Jeffrey N.'
'Lopez, Marco A.'
'Agapie, Theodor'

_publ_section_title
;
 Oxidative Coupling with Zr(IV) Supported by a Noninnocent
 Anthracene-Based Ligand: Application to the Catalytic Cotrimerization of
 Alkynes and Nitriles to Pyrimidines.
;
_journal_issue 38
_journal_name_full 'Journal of the American Chemical Society'
_journal_page_first 11906
_journal_page_last 11910
_journal_paper_doi 10.1021/jacs.8b07418
_journal_volume 140
_journal_year 2018
_chemical_formula_moiety 'C66 H66 O2 Zr, C5 H12'
_chemical_formula_sum 'C71 H78 O2 Zr'
_chemical_formula_weight 1054.55
_space_group_crystal_system triclinic
_space_group_IT_number 2
_space_group_name_Hall '-P 1'
_space_group_name_H-M_alt 'P -1'
_atom_sites_solution_hydrogens geom
_atom_sites_solution_primary dual
_audit_creation_date 2018-07-11
_audit_creation_method
;
Olex2 1.2
(compiled 2017.08.10 svn.r3458 for OlexSys, GUI svn.r5381)
;
_cell_angle_alpha 101.462(14)
_cell_angle_beta 99.260(9)
_cell_angle_gamma 93.809(11)
_cell_formula_units_Z 2
_cell_length_a 11.101(4)
_cell_length_b 12.844(4)
_cell_length_c 21.787(7)
_cell_measurement_reflns_used 9921
_cell_measurement_temperature 100(2)
_cell_measurement_theta_max 30.503
_cell_measurement_theta_min 2.351
_cell_volume 2989.2(17)
_computing_cell_refinement 'SAINT v8.37A (Bruker, 2015)'
_computing_data_collection 'Bruker Apex III'
_computing_data_reduction 'SAINT v8.37A (Bruker, 2015)'
_computing_molecular_graphics 'Olex2 (Dolomanov et al., 2009)'
_computing_publication_material 'Olex2 (Dolomanov et al., 2009)'
_computing_structure_refinement 'ShelXL (Sheldrick, 2015)'
_computing_structure_solution 'ShelXT (Sheldrick, 2015)'
_diffrn_ambient_temperature 100.15
_diffrn_detector 'CMOS Area Detector'
_diffrn_detector_area_resol_mean 10.24
_diffrn_detector_type 'Bruker PHOTON 100'
_diffrn_measured_fraction_theta_full 0.999
_diffrn_measured_fraction_theta_max 0.991
_diffrn_measurement_device '\k-geometry diffractometer'
_diffrn_measurement_device_type 'Bruker D8 VENTURE'
_diffrn_measurement_method '\f and \w scans'
_diffrn_radiation_monochromator 'multilayer mirrors'
_diffrn_radiation_type MoK\a
_diffrn_radiation_wavelength 0.71073
_diffrn_reflns_av_R_equivalents 0.0541
_diffrn_reflns_av_unetI/netI 0.0197
_diffrn_reflns_Laue_measured_fraction_full 0.999
_diffrn_reflns_Laue_measured_fraction_max 0.991
_diffrn_reflns_limit_h_max 15
_diffrn_reflns_limit_h_min -15
_diffrn_reflns_limit_k_max 18
_diffrn_reflns_limit_k_min -18
_diffrn_reflns_limit_l_max 31
_diffrn_reflns_limit_l_min -31
_diffrn_reflns_number 423691
_diffrn_reflns_point_group_measured_fraction_full 0.999
_diffrn_reflns_point_group_measured_fraction_max 0.991
_diffrn_reflns_theta_full 25.242
_diffrn_reflns_theta_max 30.657
_diffrn_reflns_theta_min 2.349
_diffrn_source 'microfocus sealed tube'
_diffrn_source_current 1
_diffrn_source_power 0.05
_diffrn_source_type 'Incoatec I\mS HB'
_diffrn_source_voltage 50
_diffrn_standards_number 0
_exptl_absorpt_coefficient_mu 0.227
_exptl_absorpt_correction_T_max 0.7461
_exptl_absorpt_correction_T_min 0.6809
_exptl_absorpt_correction_type multi-scan
_exptl_absorpt_process_details
'SADABS-2016/2 (Bruker,2016/2) was used for absorption correction. wR2(int) was 0.1607 before and 0.0696 after correction. The Ratio of minimum to maximum transmission is 0.9126. The \l/2 correction factor is Not present.'
_exptl_crystal_colour yellow
_exptl_crystal_colour_primary yellow
_exptl_crystal_density_diffrn 1.172
_exptl_crystal_description plate
_exptl_crystal_F_000 1120
_exptl_crystal_size_max 0.4
_exptl_crystal_size_mid 0.2
_exptl_crystal_size_min 0.1
_exptl_transmission_factor_max 0.7461
_exptl_transmission_factor_min 0.6809
_refine_diff_density_max 1.643
_refine_diff_density_min -1.041
_refine_diff_density_rms 0.069
_refine_ls_extinction_method none
_refine_ls_goodness_of_fit_ref 1.057
_refine_ls_hydrogen_treatment constr
_refine_ls_matrix_type full
_refine_ls_number_parameters 701
_refine_ls_number_reflns 18311
_refine_ls_number_restraints 0
_refine_ls_restrained_S_all 1.057
_refine_ls_R_factor_all 0.0470
_refine_ls_R_factor_gt 0.0396
_refine_ls_shift/su_max 0.009
_refine_ls_shift/su_mean 0.000
_refine_ls_structure_factor_coef Fsqd
_refine_ls_weighting_details 'w=1/[\s^2^(Fo^2^)+(0.0447P)^2^+2.6957P] where P=(Fo^2^+2Fc^2^)/3'
_refine_ls_weighting_scheme calc
_refine_ls_wR_factor_gt 0.0990
_refine_ls_wR_factor_ref 0.1030
_reflns_Friedel_coverage 0.000
_reflns_number_gt 16254
_reflns_number_total 18311
_reflns_threshold_expression 'I > 2\s(I)'
_cod_data_source_file ja8b07418_si_001.cif
_cod_data_source_block 1
_cod_original_cell_volume 2989.4(17)
_cod_database_code 4132926
_shelx_shelxl_version_number 2016/6
_shelx_space_group_comment
;
The symmetry employed for this shelxl refinement is uniquely defined
by the following loop, which should always be used as a source of
symmetry information in preference to the above space-group names.
They are only intended as comments.
;
_shelx_estimated_absorpt_t_max 0.978
_shelx_estimated_absorpt_t_min 0.915
_olex2_refinement_description
;
1. Fixed Uiso
 At 1.2 times of:
  All C(H) groups, All C(H,H) groups, All C(H,H,H,H) groups
 At 1.5 times of:
  All C(H,H,H) groups
2. Others
 Sof(H69D)=Sof(H69C)=Sof(C70B)=Sof(H70C)=Sof(H70D)=Sof(C71B)=Sof(H71D)=
 Sof(H71E)=Sof(H71F)=1-FVAR(1)
 Sof(H69A)=Sof(H69B)=Sof(C70A)=Sof(H70A)=Sof(H70B)=Sof(C71A)=Sof(H71A)=
 Sof(H71B)=Sof(H71C)=FVAR(1)
3.a Secondary CH2 refined with riding coordinates:
 C53(H53A,H53B), C60(H60A,H60B), C68(H68A,H68B), C69(H69D,H69C), C69(H69A,
 H69B), C70A(H70A,H70B), C70B(H70C,H70D)
3.b Aromatic/amide H refined with riding coordinates:
 C3(H3), C4(H4), C5(H5), C6(H6), C10(H10), C11(H11), C12(H12), C13(H13),
 C18(H18), C20(H20), C23(H23), C25(H25), C37(H37), C39(H39), C42(H42), C44(H44),
  C55(H55), C56(H56), C57(H57), C58(H58), C59(H59), C62(H62), C63(H63),
 C64(H64), C65(H65), C66(H66)
3.c Idealised Me refined as rotating group:
 C27(H27A,H27B,H27C), C28(H28A,H28B,H28C), C29(H29A,H29B,H29C), C31(H31A,H31B,
 H31C), C32(H32A,H32B,H32C), C33(H33A,H33B,H33C), C46(H46A,H46B,H46C), C47(H47A,
 H47B,H47C), C48(H48A,H48B,H48C), C50(H50A,H50B,H50C), C51(H51A,H51B,H51C),
 C52(H52A,H52B,H52C), C67(H67A,H67B,H67C), C71A(H71A,H71B,H71C), C71B(H71D,H71E,
 H71F)
;
_olex2_submission_special_instructions 'No special instructions were received'

loop_
_space_group_symop_operation_xyz
'x, y, z'
'-x, -y, -z'

loop_
_atom_site_label
_atom_site_type_symbol
_atom_site_fract_x
_atom_site_fract_y
_atom_site_fract_z
_atom_site_U_iso_or_equiv
_atom_site_adp_type
_atom_site_occupancy
_atom_site_site_symmetry_order
_atom_site_calc_flag
_atom_site_refinement_flags_posn
_atom_site_refinement_flags_occupancy
_atom_site_disorder_assembly
_atom_site_disorder_group
Zr1 Zr 0.26653(2) 0.56209(2) 0.66753(2) 0.01286(4) Uani 1 1 d . . . .
O1 O 0.32593(9) 0.70688(8) 0.71464(5) 0.01611(19) Uani 1 1 d . . . .
O2 O 0.20681(9) 0.43423(8) 0.69392(5) 0.01695(19) Uani 1 1 d . . . .
C1 C 0.26831(13) 0.72521(11) 0.83126(6) 0.0151(2) Uani 1 1 d . . . .
C2 C 0.14593(13) 0.69753(11) 0.79975(7) 0.0160(2) Uani 1 1 d . . . .
C3 C 0.07656(14) 0.77215(12) 0.77260(8) 0.0203(3) Uani 1 1 d . . . .
H3 H 0.112537 0.843070 0.777087 0.024 Uiso 1 1 calc R . . .
C4 C -0.04021(14) 0.74334(13) 0.74041(8) 0.0241(3) Uani 1 1 d . . . .
H4 H -0.085555 0.794638 0.723588 0.029 Uiso 1 1 calc R . . .
C5 C -0.09483(14) 0.63709(13) 0.73177(8) 0.0243(3) Uani 1 1 d . . . .
H5 H -0.176608 0.617805 0.709418 0.029 Uiso 1 1 calc R . . .
C6 C -0.03048(13) 0.56269(12) 0.75539(8) 0.0209(3) Uani 1 1 d . . . .
H6 H -0.067363 0.491479 0.748456 0.025 Uiso 1 1 calc R . . .
C7 C 0.09145(13) 0.59012(11) 0.79037(7) 0.0164(2) Uani 1 1 d . . . .
C8 C 0.16139(13) 0.51298(11) 0.81222(7) 0.0158(2) Uani 1 1 d . . . .
C9 C 0.27615(13) 0.54415(11) 0.85152(7) 0.0164(2) Uani 1 1 d . . . .
C10 C 0.34477(15) 0.46919(12) 0.87900(7) 0.0215(3) Uani 1 1 d . . . .
H10 H 0.312140 0.396481 0.870544 0.026 Uiso 1 1 calc R . . .
C11 C 0.45583(16) 0.50054(13) 0.91699(8) 0.0249(3) Uani 1 1 d . . . .
H11 H 0.498967 0.450279 0.936067 0.030 Uiso 1 1 calc R . . .
C12 C 0.50796(15) 0.60819(13) 0.92840(7) 0.0237(3) Uani 1 1 d . . . .
H12 H 0.585250 0.629530 0.955571 0.028 Uiso 1 1 calc R . . .
C13 C 0.44824(14) 0.68116(12) 0.90078(7) 0.0193(3) Uani 1 1 d . . . .
H13 H 0.486016 0.752023 0.907464 0.023 Uiso 1 1 calc R . . .
C14 C 0.32994(13) 0.65250(11) 0.86202(6) 0.0157(2) Uani 1 1 d . . . .
C15 C 0.33631(13) 0.81906(11) 0.81723(7) 0.0151(2) Uani 1 1 d . . . .
C16 C 0.35906(12) 0.80335(10) 0.75438(6) 0.0141(2) Uani 1 1 d . . . .
C17 C 0.41165(12) 0.88771(11) 0.73264(7) 0.0151(2) Uani 1 1 d . . . .
C18 C 0.44687(13) 0.98590(11) 0.77535(7) 0.0171(3) Uani 1 1 d . . . .
H18 H 0.484377 1.042866 0.760844 0.021 Uiso 1 1 calc R . . .
C19 C 0.42907(13) 1.00331(11) 0.83824(7) 0.0175(3) Uani 1 1 d . . . .
C20 C 0.37166(13) 0.91791(11) 0.85807(7) 0.0175(3) Uani 1 1 d . . . .
H20 H 0.356682 0.928115 0.900477 0.021 Uiso 1 1 calc R . . .
C21 C 0.41645(13) 0.87770(11) 0.66371(7) 0.0159(2) Uani 1 1 d . . . .
C22 C 0.51675(13) 0.84121(11) 0.63699(7) 0.0180(3) Uani 1 1 d . . . .
C23 C 0.51549(14) 0.83578(12) 0.57221(7) 0.0206(3) Uani 1 1 d . . . .
H23 H 0.582795 0.809971 0.553947 0.025 Uiso 1 1 calc R . . .
C24 C 0.41837(15) 0.86717(12) 0.53391(7) 0.0209(3) Uani 1 1 d . . . .
C25 C 0.31924(14) 0.90197(12) 0.56115(7) 0.0202(3) Uani 1 1 d . . . .
H25 H 0.251898 0.923092 0.535277 0.024 Uiso 1 1 calc R . . .
C26 C 0.31577(13) 0.90676(11) 0.62533(7) 0.0173(3) Uani 1 1 d . . . .
C27 C 0.62517(14) 0.80861(13) 0.67722(8) 0.0231(3) Uani 1 1 d . . . .
H27A H 0.670018 0.871874 0.706909 0.035 Uiso 1 1 calc GR . . .
H27B H 0.679585 0.774819 0.649712 0.035 Uiso 1 1 calc GR . . .
H27C H 0.596488 0.757908 0.701222 0.035 Uiso 1 1 calc GR . . .
C28 C 0.41963(17) 0.86349(15) 0.46435(8) 0.0294(4) Uani 1 1 d . . . .
H28A H 0.336727 0.841160 0.439835 0.044 Uiso 1 1 calc GR . . .
H28B H 0.475648 0.812382 0.449234 0.044 Uiso 1 1 calc GR . . .
H28C H 0.447329 0.934546 0.458816 0.044 Uiso 1 1 calc GR . . .
C29 C 0.20317(14) 0.93900(13) 0.65190(8) 0.0224(3) Uani 1 1 d . . . .
H29A H 0.158256 0.876013 0.659704 0.034 Uiso 1 1 calc GR . . .
H29B H 0.150244 0.970106 0.621297 0.034 Uiso 1 1 calc GR . . .
H29C H 0.227851 0.991835 0.691965 0.034 Uiso 1 1 calc GR . . .
C30 C 0.46733(15) 1.11101(12) 0.88472(7) 0.0231(3) Uani 1 1 d . . . .
C31 C 0.5631(3) 1.09661(17) 0.93979(10) 0.0501(6) Uani 1 1 d . . . .
H31A H 0.529492 1.043392 0.960780 0.075 Uiso 1 1 calc GR . . .
H31B H 0.585323 1.164842 0.970431 0.075 Uiso 1 1 calc GR . . .
H31C H 0.636152 1.072295 0.923700 0.075 Uiso 1 1 calc GR . . .
C32 C 0.5229(2) 1.19507(13) 0.85349(9) 0.0352(4) Uani 1 1 d . . . .
H32A H 0.595486 1.169866 0.837186 0.053 Uiso 1 1 calc GR . . .
H32B H 0.546699 1.262151 0.885035 0.053 Uiso 1 1 calc GR . . .
H32C H 0.462216 1.206958 0.818266 0.053 Uiso 1 1 calc GR . . .
C33 C 0.3548(2) 1.15491(17) 0.90932(13) 0.0514(7) Uani 1 1 d . . . .
H33A H 0.293547 1.163274 0.873322 0.077 Uiso 1 1 calc GR . . .
H33B H 0.379520 1.224390 0.938421 0.077 Uiso 1 1 calc GR . . .
H33C H 0.319403 1.105090 0.931927 0.077 Uiso 1 1 calc GR . . .
C34 C 0.12238(13) 0.39863(11) 0.78261(7) 0.0169(3) Uani 1 1 d . . . .
C35 C 0.14682(12) 0.36486(11) 0.72095(7) 0.0156(2) Uani 1 1 d . . . .
C36 C 0.10594(13) 0.26086(11) 0.68719(7) 0.0166(2) Uani 1 1 d . . . .
C37 C 0.04364(14) 0.19261(11) 0.71670(7) 0.0196(3) Uani 1 1 d . . . .
H37 H 0.016432 0.121801 0.693753 0.023 Uiso 1 1 calc R . . .
C38 C 0.01938(14) 0.22319(11) 0.77816(8) 0.0206(3) Uani 1 1 d . . . .
C39 C 0.05990(14) 0.32796(11) 0.81063(7) 0.0197(3) Uani 1 1 d . . . .
H39 H 0.044644 0.351582 0.852580 0.024 Uiso 1 1 calc R . . .
C40 C 0.11975(13) 0.22237(11) 0.61976(7) 0.0170(3) Uani 1 1 d . . . .
C41 C 0.22963(13) 0.18648(11) 0.60445(7) 0.0185(3) Uani 1 1 d . . . .
C42 C 0.23414(14) 0.14202(12) 0.54099(7) 0.0208(3) Uani 1 1 d . . . .
H42 H 0.308682 0.117721 0.530395 0.025 Uiso 1 1 calc R . . .
C43 C 0.13293(15) 0.13237(12) 0.49307(7) 0.0221(3) Uani 1 1 d . . . .
C44 C 0.02635(15) 0.17280(13) 0.50912(8) 0.0233(3) Uani 1 1 d . . . .
H44 H -0.042612 0.169658 0.476492 0.028 Uiso 1 1 calc R . . .
C45 C 0.01810(14) 0.21781(12) 0.57181(7) 0.0202(3) Uani 1 1 d . . . .
C46 C 0.34023(14) 0.19480(14) 0.65544(8) 0.0243(3) Uani 1 1 d . . . .
H46A H 0.374889 0.269556 0.669682 0.036 Uiso 1 1 calc GR . . .
H46B H 0.401740 0.151640 0.638472 0.036 Uiso 1 1 calc GR . . .
H46C H 0.316323 0.168638 0.691493 0.036 Uiso 1 1 calc GR . . .
C47 C 0.13767(17) 0.07816(15) 0.42548(8) 0.0310(4) Uani 1 1 d . . . .
H47A H 0.089389 0.008274 0.414965 0.046 Uiso 1 1 calc GR . . .
H47B H 0.223012 0.068672 0.421197 0.046 Uiso 1 1 calc GR . . .
H47C H 0.103684 0.122348 0.396397 0.046 Uiso 1 1 calc GR . . .
C48 C -0.09807(15) 0.26289(15) 0.58752(9) 0.0297(4) Uani 1 1 d . . . .
H48A H -0.155966 0.260014 0.548053 0.044 Uiso 1 1 calc GR . . .
H48B H -0.078690 0.337207 0.610851 0.044 Uiso 1 1 calc GR . . .
H48C H -0.134967 0.220732 0.613873 0.044 Uiso 1 1 calc GR . . .
C49 C -0.05209(16) 0.14320(12) 0.80596(9) 0.0259(3) Uani 1 1 d . . . .
C50 C -0.0662(3) 0.18861(17) 0.87395(13) 0.0639(9) Uani 1 1 d . . . .
H50A H -0.112341 0.251193 0.875033 0.096 Uiso 1 1 calc GR . . .
H50B H 0.015123 0.209648 0.900549 0.096 Uiso 1 1 calc GR . . .
H50C H -0.110394 0.134331 0.890169 0.096 Uiso 1 1 calc GR . . .
C51 C 0.01316(18) 0.04171(14) 0.80403(10) 0.0330(4) Uani 1 1 d . . . .
H51A H 0.018893 0.010160 0.759918 0.050 Uiso 1 1 calc GR . . .
H51B H -0.033407 -0.009537 0.821402 0.050 Uiso 1 1 calc GR . . .
H51C H 0.095804 0.059464 0.829550 0.050 Uiso 1 1 calc GR . . .
C52 C -0.18084(18) 0.11246(18) 0.76530(13) 0.0450(5) Uani 1 1 d . . . .
H52A H -0.225208 0.176117 0.766698 0.067 Uiso 1 1 calc GR . . .
H52B H -0.225762 0.059353 0.782086 0.067 Uiso 1 1 calc GR . . .
H52C H -0.173654 0.082322 0.721202 0.067 Uiso 1 1 calc GR . . .
C53 C 0.44392(13) 0.52479(12) 0.63234(7) 0.0186(3) Uani 1 1 d . . . .
H53A H 0.425580 0.468838 0.592740 0.022 Uiso 1 1 calc R . . .
H53B H 0.482805 0.589635 0.622448 0.022 Uiso 1 1 calc R . . .
C54 C 0.53010(13) 0.48755(12) 0.68101(7) 0.0185(3) Uani 1 1 d . . . .
C55 C 0.58482(17) 0.39319(13) 0.66556(9) 0.0284(3) Uani 1 1 d . . . .
H55 H 0.567193 0.353076 0.622982 0.034 Uiso 1 1 calc R . . .
C56 C 0.66382(19) 0.35660(15) 0.71045(10) 0.0350(4) Uani 1 1 d . . . .
H56 H 0.699848 0.292287 0.698445 0.042 Uiso 1 1 calc R . . .
C57 C 0.69054(17) 0.41308(15) 0.77258(9) 0.0320(4) Uani 1 1 d . . . .
H57 H 0.744108 0.387630 0.803631 0.038 Uiso 1 1 calc R . . .
C58 C 0.63825(16) 0.50774(15) 0.78934(8) 0.0290(3) Uani 1 1 d . . . .
H58 H 0.656861 0.547478 0.831990 0.035 Uiso 1 1 calc R . . .
C59 C 0.55919(14) 0.54449(13) 0.74423(8) 0.0230(3) Uani 1 1 d . . . .
H59 H 0.524178 0.609289 0.756387 0.028 Uiso 1 1 calc R . . .
C60 C 0.09481(14) 0.59456(13) 0.60634(7) 0.0230(3) Uani 1 1 d . . . .
H60A H 0.019714 0.549184 0.607219 0.028 Uiso 1 1 calc R . . .
H60B H 0.080728 0.670854 0.611321 0.028 Uiso 1 1 calc R . . .
C61 C 0.16067(14) 0.55423(12) 0.55514(7) 0.0193(3) Uani 1 1 d . . . .
C62 C 0.14843(15) 0.44460(12) 0.52578(7) 0.0223(3) Uani 1 1 d . . . .
H62 H 0.089433 0.397187 0.536268 0.027 Uiso 1 1 calc R . . .
C63 C 0.22061(16) 0.40495(13) 0.48208(8) 0.0255(3) Uani 1 1 d . . . .
H63 H 0.209055 0.331255 0.462253 0.031 Uiso 1 1 calc R . . .
C64 C 0.31000(16) 0.47187(14) 0.46684(8) 0.0257(3) Uani 1 1 d . . . .
H64 H 0.358162 0.444616 0.436148 0.031 Uiso 1 1 calc R . . .
C65 C 0.32769(17) 0.57856(14) 0.49703(8) 0.0272(3) Uani 1 1 d . . . .
H65 H 0.389327 0.624563 0.487434 0.033 Uiso 1 1 calc R . . .
C66 C 0.25606(16) 0.61917(12) 0.54131(8) 0.0242(3) Uani 1 1 d . . . .
H66 H 0.271678 0.692059 0.562666 0.029 Uiso 1 1 calc R . . .
C67 C -0.2874(2) 0.8310(2) 0.85041(11) 0.0450(5) Uani 1 1 d . . . .
H67A H -0.251518 0.774718 0.823968 0.068 Uiso 1 1 calc GR . . .
H67B H -0.264300 0.900122 0.840657 0.068 Uiso 1 1 calc GR . . .
H67C H -0.376970 0.816312 0.841558 0.068 Uiso 1 1 calc GR . . .
C68 C -0.2409(3) 0.8340(3) 0.91895(16) 0.0732(10) Uani 1 1 d . . . .
H68A H -0.242351 0.759154 0.924136 0.088 Uiso 1 1 calc R . . .
H68B H -0.301127 0.867864 0.943347 0.088 Uiso 1 1 calc R . . .
C69 C -0.1155(4) 0.8891(5) 0.9509(2) 0.128(2) Uani 1 1 d . . . .
H69D H -0.123640 0.942449 0.989245 0.153 Uiso 0.271(6) 1 calc R P A 2
H69C H -0.081157 0.927553 0.921475 0.153 Uiso 0.271(6) 1 calc R P A 2
H69A H -0.100474 0.959185 0.939602 0.153 Uiso 0.729(6) 1 calc R P A 1
H69B H -0.104223 0.898813 0.997779 0.153 Uiso 0.729(6) 1 calc R P A 1
C70A C -0.0438(7) 0.8182(4) 0.9259(3) 0.123(3) Uani 0.729(6) 1 d . P A 1
H70A H -0.058615 0.808033 0.878965 0.147 Uiso 0.729(6) 1 calc R P A 1
H70B H -0.061639 0.748453 0.937040 0.147 Uiso 0.729(6) 1 calc R P A 1
C71A C 0.1098(4) 0.8697(8) 0.9578(3) 0.119(3) Uani 0.729(6) 1 d . P A 1
H71A H 0.161808 0.810818 0.956512 0.178 Uiso 0.729(6) 1 calc GR P A 1
H71B H 0.115463 0.907999 1.001953 0.178 Uiso 0.729(6) 1 calc GR P A 1
H71C H 0.137521 0.918837 0.932595 0.178 Uiso 0.729(6) 1 calc GR P A 1
C70B C -0.0171(5) 0.8011(6) 0.9724(3) 0.0244(17) Uani 0.271(6) 1 d . P A 2
H70C H -0.023181 0.802827 1.017413 0.029 Uiso 0.271(6) 1 calc R P A 2
H70D H -0.058184 0.730659 0.948403 0.029 Uiso 0.271(6) 1 calc R P A 2
C71B C 0.1172(7) 0.7915(8) 0.9705(4) 0.037(2) Uani 0.271(6) 1 d . P A 2
H71D H 0.153670 0.855620 0.959695 0.056 Uiso 0.271(6) 1 calc GR P A 2
H71E H 0.125587 0.728571 0.938238 0.056 Uiso 0.271(6) 1 calc GR P A 2
H71F H 0.159520 0.784069 1.012231 0.056 Uiso 0.271(6) 1 calc GR P A 2

loop_
_atom_site_aniso_label
_atom_site_aniso_U_11
_atom_site_aniso_U_22
_atom_site_aniso_U_33
_atom_site_aniso_U_23
_atom_site_aniso_U_13
_atom_site_aniso_U_12
Zr1 0.01516(6) 0.00996(6) 0.01327(6) 0.00197(4) 0.00345(4) -0.00091(4)
O1 0.0196(5) 0.0106(4) 0.0174(4) 0.0009(3) 0.0044(4) -0.0004(3)
O2 0.0194(5) 0.0127(4) 0.0191(5) 0.0043(4) 0.0049(4) -0.0027(4)
C1 0.0183(6) 0.0109(5) 0.0165(6) 0.0020(4) 0.0057(5) 0.0000(5)
C2 0.0175(6) 0.0132(6) 0.0185(6) 0.0042(5) 0.0065(5) 0.0011(5)
C3 0.0203(7) 0.0141(6) 0.0286(7) 0.0063(5) 0.0076(6) 0.0031(5)
C4 0.0198(7) 0.0215(7) 0.0336(8) 0.0103(6) 0.0056(6) 0.0062(6)
C5 0.0162(6) 0.0245(7) 0.0322(8) 0.0066(6) 0.0039(6) 0.0016(5)
C6 0.0166(6) 0.0177(6) 0.0283(7) 0.0044(6) 0.0058(5) -0.0019(5)
C7 0.0175(6) 0.0140(6) 0.0185(6) 0.0035(5) 0.0062(5) -0.0003(5)
C8 0.0193(6) 0.0118(6) 0.0170(6) 0.0035(5) 0.0058(5) -0.0010(5)
C9 0.0218(6) 0.0123(6) 0.0158(6) 0.0037(5) 0.0052(5) 0.0006(5)
C10 0.0293(8) 0.0148(6) 0.0204(7) 0.0058(5) 0.0027(6) 0.0012(5)
C11 0.0311(8) 0.0202(7) 0.0227(7) 0.0075(6) -0.0017(6) 0.0043(6)
C12 0.0258(7) 0.0224(7) 0.0198(7) 0.0034(5) -0.0026(6) 0.0004(6)
C13 0.0228(7) 0.0164(6) 0.0170(6) 0.0018(5) 0.0016(5) -0.0009(5)
C14 0.0201(6) 0.0126(6) 0.0146(6) 0.0024(5) 0.0045(5) 0.0004(5)
C15 0.0164(6) 0.0118(6) 0.0174(6) 0.0033(5) 0.0036(5) 0.0004(4)
C16 0.0145(6) 0.0102(5) 0.0167(6) 0.0015(4) 0.0019(5) 0.0006(4)
C17 0.0157(6) 0.0124(6) 0.0167(6) 0.0022(5) 0.0030(5) 0.0005(5)
C18 0.0182(6) 0.0123(6) 0.0201(6) 0.0029(5) 0.0034(5) -0.0022(5)
C19 0.0192(6) 0.0125(6) 0.0191(6) 0.0009(5) 0.0029(5) -0.0018(5)
C20 0.0207(6) 0.0138(6) 0.0173(6) 0.0018(5) 0.0047(5) -0.0009(5)
C21 0.0191(6) 0.0114(6) 0.0170(6) 0.0027(5) 0.0041(5) -0.0019(5)
C22 0.0178(6) 0.0144(6) 0.0216(6) 0.0030(5) 0.0053(5) -0.0017(5)
C23 0.0209(7) 0.0184(6) 0.0217(7) 0.0014(5) 0.0079(5) -0.0041(5)
C24 0.0256(7) 0.0176(6) 0.0177(6) 0.0029(5) 0.0045(5) -0.0080(5)
C25 0.0225(7) 0.0172(6) 0.0200(6) 0.0055(5) 0.0010(5) -0.0032(5)
C26 0.0185(6) 0.0132(6) 0.0197(6) 0.0030(5) 0.0036(5) -0.0011(5)
C27 0.0188(7) 0.0253(7) 0.0256(7) 0.0057(6) 0.0049(6) 0.0028(6)
C28 0.0342(9) 0.0338(9) 0.0178(7) 0.0037(6) 0.0057(6) -0.0118(7)
C29 0.0196(7) 0.0237(7) 0.0243(7) 0.0056(6) 0.0040(5) 0.0038(5)
C30 0.0298(8) 0.0146(6) 0.0220(7) -0.0023(5) 0.0064(6) -0.0052(6)
C31 0.0732(16) 0.0296(10) 0.0331(10) 0.0002(8) -0.0172(10) -0.0139(10)
C32 0.0528(12) 0.0156(7) 0.0337(9) -0.0025(6) 0.0132(8) -0.0108(7)
C33 0.0518(13) 0.0265(9) 0.0691(15) -0.0214(10) 0.0364(12) -0.0110(9)
C34 0.0195(6) 0.0116(6) 0.0196(6) 0.0038(5) 0.0040(5) -0.0001(5)
C35 0.0151(6) 0.0122(6) 0.0197(6) 0.0050(5) 0.0031(5) -0.0015(4)
C36 0.0163(6) 0.0133(6) 0.0198(6) 0.0032(5) 0.0035(5) -0.0004(5)
C37 0.0209(7) 0.0117(6) 0.0259(7) 0.0028(5) 0.0065(5) -0.0020(5)
C38 0.0240(7) 0.0126(6) 0.0274(7) 0.0056(5) 0.0104(6) -0.0007(5)
C39 0.0254(7) 0.0135(6) 0.0220(7) 0.0050(5) 0.0090(5) 0.0003(5)
C40 0.0180(6) 0.0124(6) 0.0199(6) 0.0024(5) 0.0040(5) -0.0028(5)
C41 0.0194(6) 0.0156(6) 0.0202(6) 0.0044(5) 0.0035(5) -0.0016(5)
C42 0.0214(7) 0.0178(6) 0.0237(7) 0.0033(5) 0.0081(5) -0.0008(5)
C43 0.0260(7) 0.0181(7) 0.0202(7) 0.0006(5) 0.0060(6) -0.0056(5)
C44 0.0216(7) 0.0228(7) 0.0215(7) 0.0008(6) 0.0003(5) -0.0053(6)
C45 0.0175(6) 0.0183(6) 0.0225(7) 0.0017(5) 0.0019(5) -0.0023(5)
C46 0.0200(7) 0.0276(8) 0.0249(7) 0.0052(6) 0.0030(6) 0.0029(6)
C47 0.0310(9) 0.0350(9) 0.0223(7) -0.0035(7) 0.0069(6) -0.0060(7)
C48 0.0198(7) 0.0371(9) 0.0283(8) -0.0002(7) 0.0008(6) 0.0055(6)
C49 0.0328(8) 0.0139(6) 0.0359(9) 0.0079(6) 0.0181(7) -0.0004(6)
C50 0.119(2) 0.0250(10) 0.0577(15) 0.0029(9) 0.0619(16) -0.0159(12)
C51 0.0330(9) 0.0228(8) 0.0502(11) 0.0197(8) 0.0132(8) 0.0034(7)
C52 0.0261(9) 0.0400(11) 0.0807(17) 0.0350(11) 0.0178(10) 0.0011(8)
C53 0.0181(6) 0.0184(6) 0.0186(6) 0.0013(5) 0.0051(5) 0.0005(5)
C54 0.0168(6) 0.0173(6) 0.0222(7) 0.0038(5) 0.0070(5) -0.0007(5)
C55 0.0369(9) 0.0214(7) 0.0285(8) 0.0036(6) 0.0108(7) 0.0084(6)
C56 0.0431(10) 0.0266(8) 0.0409(10) 0.0117(7) 0.0129(8) 0.0165(8)
C57 0.0295(8) 0.0352(9) 0.0360(9) 0.0173(8) 0.0057(7) 0.0084(7)
C58 0.0260(8) 0.0343(9) 0.0256(8) 0.0057(7) 0.0012(6) 0.0039(7)
C59 0.0212(7) 0.0215(7) 0.0248(7) 0.0011(6) 0.0040(6) 0.0031(5)
C60 0.0211(7) 0.0257(7) 0.0219(7) 0.0041(6) 0.0022(5) 0.0057(6)
C61 0.0211(7) 0.0198(7) 0.0159(6) 0.0050(5) -0.0012(5) 0.0012(5)
C62 0.0229(7) 0.0197(7) 0.0223(7) 0.0033(5) 0.0024(5) -0.0045(5)
C63 0.0319(8) 0.0185(7) 0.0233(7) -0.0002(6) 0.0046(6) -0.0027(6)
C64 0.0303(8) 0.0272(8) 0.0195(7) 0.0035(6) 0.0075(6) -0.0008(6)
C65 0.0345(9) 0.0253(8) 0.0224(7) 0.0070(6) 0.0085(6) -0.0069(6)
C66 0.0339(8) 0.0162(6) 0.0218(7) 0.0051(5) 0.0039(6) -0.0019(6)
C67 0.0359(11) 0.0545(13) 0.0459(12) 0.0135(10) 0.0093(9) -0.0001(9)
C68 0.0490(15) 0.092(2) 0.078(2) 0.0540(18) -0.0236(14) -0.0273(15)
C69 0.101(3) 0.195(6) 0.087(3) 0.067(4) -0.004(3) -0.045(4)
C70A 0.197(7) 0.082(3) 0.146(6) 0.048(3) 0.156(6) 0.045(4)
C71A 0.041(2) 0.256(11) 0.051(3) 0.022(4) 0.010(2) -0.012(4)
C70B 0.011(2) 0.051(4) 0.013(3) 0.008(2) 0.0063(18) 0.003(2)
C71B 0.025(3) 0.066(6) 0.027(3) 0.017(3) 0.011(3) 0.013(3)

loop_
_atom_type_symbol
_atom_type_description
_atom_type_scat_dispersion_real
_atom_type_scat_dispersion_imag
_atom_type_scat_source
C C 0.0033 0.0016 'International Tables Vol C Tables 4.2.6.8 and 6.1.1.4'
H H 0.0000 0.0000 'International Tables Vol C Tables 4.2.6.8 and 6.1.1.4'
O O 0.0106 0.0060 'International Tables Vol C Tables 4.2.6.8 and 6.1.1.4'
Zr Zr -2.9673 0.5597 'International Tables Vol C Tables 4.2.6.8 and 6.1.1.4'

loop_
_geom_angle_atom_site_label_1
_geom_angle_atom_site_label_2
_geom_angle_atom_site_label_3
_geom_angle
O1 Zr1 O2 132.49(5)
O1 Zr1 C53 96.01(5)
O1 Zr1 C60 100.05(6)
O1 Zr1 C61 113.33(5)
O2 Zr1 C53 106.02(5)
O2 Zr1 C60 100.79(6)
O2 Zr1 C61 108.18(5)
C53 Zr1 C61 90.30(6)
C60 Zr1 C53 124.76(6)
C60 Zr1 C61 35.04(5)
C16 O1 Zr1 171.40(9)
C35 O2 Zr1 164.09(10)
C2 C1 C15 117.21(12)
C14 C1 C2 119.80(12)
C14 C1 C15 121.31(13)
C1 C2 C3 121.64(13)
C1 C2 C7 119.74(13)
C3 C2 C7 118.46(13)
C2 C3 H3 119.5
C4 C3 C2 121.06(14)
C4 C3 H3 119.5
C3 C4 H4 119.8
C3 C4 C5 120.45(14)
C5 C4 H4 119.8
C4 C5 H5 119.9
C6 C5 C4 120.30(15)
C6 C5 H5 119.9
C5 C6 H6 119.5
C5 C6 C7 120.99(14)
C7 C6 H6 119.5
C6 C7 C2 118.70(13)
C8 C7 C2 119.55(13)
C8 C7 C6 121.64(13)
C7 C8 C34 118.08(13)
C9 C8 C7 120.12(13)
C9 C8 C34 120.71(13)
C8 C9 C10 121.53(13)
C8 C9 C14 119.67(13)
C10 C9 C14 118.72(13)
C9 C10 H10 119.6
C11 C10 C9 120.87(14)
C11 C10 H10 119.6
C10 C11 H11 119.8
C10 C11 C12 120.34(14)
C12 C11 H11 119.8
C11 C12 H12 119.6
C13 C12 C11 120.70(15)
C13 C12 H12 119.6
C12 C13 H13 119.6
C12 C13 C14 120.84(14)
C14 C13 H13 119.6
C1 C14 C9 119.56(13)
C1 C14 C13 121.92(13)
C13 C14 C9 118.42(13)
C16 C15 C1 113.90(12)
C20 C15 C1 126.65(13)
C20 C15 C16 119.36(13)
O1 C16 C15 119.55(12)
O1 C16 C17 120.19(12)
C17 C16 C15 120.23(12)
C16 C17 C18 118.67(13)
C16 C17 C21 120.63(12)
C18 C17 C21 120.29(12)
C17 C18 H18 118.7
C19 C18 C17 122.57(13)
C19 C18 H18 118.7
C18 C19 C20 117.40(13)
C18 C19 C30 122.38(13)
C20 C19 C30 120.21(13)
C15 C20 C19 121.68(13)
C15 C20 H20 119.2
C19 C20 H20 119.2
C22 C21 C17 122.50(13)
C26 C21 C17 117.46(13)
C26 C21 C22 120.03(13)
C21 C22 C27 120.87(13)
C23 C22 C21 119.18(14)
C23 C22 C27 119.94(14)
C22 C23 H23 119.2
C24 C23 C22 121.59(14)
C24 C23 H23 119.2
C23 C24 C25 118.32(14)
C23 C24 C28 121.04(15)
C25 C24 C28 120.64(15)
C24 C25 H25 119.0
C24 C25 C26 121.93(14)
C26 C25 H25 119.0
C21 C26 C29 121.05(13)
C25 C26 C21 118.90(14)
C25 C26 C29 120.01(13)
C22 C27 H27A 109.5
C22 C27 H27B 109.5
C22 C27 H27C 109.5
H27A C27 H27B 109.5
H27A C27 H27C 109.5
H27B C27 H27C 109.5
C24 C28 H28A 109.5
C24 C28 H28B 109.5
C24 C28 H28C 109.5
H28A C28 H28B 109.5
H28A C28 H28C 109.5
H28B C28 H28C 109.5
C26 C29 H29A 109.5
C26 C29 H29B 109.5
C26 C29 H29C 109.5
H29A C29 H29B 109.5
H29A C29 H29C 109.5
H29B C29 H29C 109.5
C19 C30 C32 112.41(13)
C19 C30 C33 109.82(14)
C31 C30 C19 109.33(14)
C31 C30 C32 107.87(16)
C31 C30 C33 110.32(19)
C32 C30 C33 107.05(16)
C30 C31 H31A 109.5
C30 C31 H31B 109.5
C30 C31 H31C 109.5
H31A C31 H31B 109.5
H31A C31 H31C 109.5
H31B C31 H31C 109.5
C30 C32 H32A 109.5
C30 C32 H32B 109.5
C30 C32 H32C 109.5
H32A C32 H32B 109.5
H32A C32 H32C 109.5
H32B C32 H32C 109.5
C30 C33 H33A 109.5
C30 C33 H33B 109.5
C30 C33 H33C 109.5
H33A C33 H33B 109.5
H33A C33 H33C 109.5
H33B C33 H33C 109.5
C35 C34 C8 115.17(12)
C39 C34 C8 124.58(13)
C39 C34 C35 120.17(13)
O2 C35 C34 119.79(12)
O2 C35 C36 120.55(13)
C36 C35 C34 119.64(13)
C35 C36 C40 122.50(12)
C37 C36 C35 118.54(13)
C37 C36 C40 118.85(13)
C36 C37 H37 118.4
C38 C37 C36 123.23(13)
C38 C37 H37 118.4
C37 C38 C39 117.12(13)
C37 C38 C49 119.38(13)
C39 C38 C49 123.48(14)
C34 C39 C38 121.29(14)
C34 C39 H39 119.4
C38 C39 H39 119.4
C41 C40 C36 121.17(13)
C45 C40 C36 118.48(13)
C45 C40 C41 120.28(14)
C40 C41 C46 120.47(14)
C42 C41 C40 118.84(14)
C42 C41 C46 120.69(14)
C41 C42 H42 119.1
C43 C42 C41 121.84(14)
C43 C42 H42 119.1
C42 C43 C44 118.17(14)
C42 C43 C47 120.92(15)
C44 C43 C47 120.90(15)
C43 C44 H44 119.1
C43 C44 C45 121.72(15)
C45 C44 H44 119.1
C40 C45 C48 120.51(14)
C44 C45 C40 119.04(14)
C44 C45 C48 120.44(14)
C41 C46 H46A 109.5
C41 C46 H46B 109.5
C41 C46 H46C 109.5
H46A C46 H46B 109.5
H46A C46 H46C 109.5
H46B C46 H46C 109.5
C43 C47 H47A 109.5
C43 C47 H47B 109.5
C43 C47 H47C 109.5
H47A C47 H47B 109.5
H47A C47 H47C 109.5
H47B C47 H47C 109.5
C45 C48 H48A 109.5
C45 C48 H48B 109.5
C45 C48 H48C 109.5
H48A C48 H48B 109.5
H48A C48 H48C 109.5
H48B C48 H48C 109.5
C38 C49 C52 109.30(15)
C50 C49 C38 112.21(14)
C50 C49 C51 109.18(18)
C50 C49 C52 108.2(2)
C51 C49 C38 109.78(14)
C51 C49 C52 108.02(15)
C49 C50 H50A 109.5
C49 C50 H50B 109.5
C49 C50 H50C 109.5
H50A C50 H50B 109.5
H50A C50 H50C 109.5
H50B C50 H50C 109.5
C49 C51 H51A 109.5
C49 C51 H51B 109.5
C49 C51 H51C 109.5
H51A C51 H51B 109.5
H51A C51 H51C 109.5
H51B C51 H51C 109.5
C49 C52 H52A 109.5
C49 C52 H52B 109.5
C49 C52 H52C 109.5
H52A C52 H52B 109.5
H52A C52 H52C 109.5
H52B C52 H52C 109.5
Zr1 C53 H53A 109.5
Zr1 C53 H53B 109.5
H53A C53 H53B 108.0
C54 C53 Zr1 110.91(10)
C54 C53 H53A 109.5
C54 C53 H53B 109.5
C55 C54 C53 121.11(14)
C55 C54 C59 117.17(15)
C59 C54 C53 121.71(14)
C54 C55 H55 119.1
C56 C55 C54 121.86(16)
C56 C55 H55 119.1
C55 C56 H56 119.9
C57 C56 C55 120.22(17)
C57 C56 H56 119.9
C56 C57 H57 120.4
C56 C57 C58 119.29(17)
C58 C57 H57 120.4
C57 C58 H58 119.8
C59 C58 C57 120.44(17)
C59 C58 H58 119.8
C54 C59 H59 119.5
C58 C59 C54 121.02(15)
C58 C59 H59 119.5
Zr1 C60 H60A 114.9
Zr1 C60 H60B 114.9
H60A C60 H60B 112.0
C61 C60 Zr1 82.35(9)
C61 C60 H60A 114.9
C61 C60 H60B 114.9
C60 C61 Zr1 62.61(8)
C62 C61 Zr1 104.38(10)
C62 C61 C60 121.56(14)
C66 C61 Zr1 93.89(10)
C66 C61 C60 120.75(14)
C66 C61 C62 116.64(14)
C61 C62 H62 119.3
C63 C62 C61 121.36(14)
C63 C62 H62 119.3
C62 C63 H63 119.6
C62 C63 C64 120.74(15)
C64 C63 H63 119.6
C63 C64 H64 120.5
C65 C64 C63 119.08(15)
C65 C64 H64 120.5
C64 C65 H65 119.7
C64 C65 C66 120.65(15)
C66 C65 H65 119.7
C61 C66 H66 119.3
C65 C66 C61 121.33(15)
C65 C66 H66 119.3
H67A C67 H67B 109.5
H67A C67 H67C 109.5
H67B C67 H67C 109.5
C68 C67 H67A 109.5
C68 C67 H67B 109.5
C68 C67 H67C 109.5
C67 C68 H68A 107.1
C67 C68 H68B 107.1
C67 C68 C69 120.7(3)
H68A C68 H68B 106.8
C69 C68 H68A 107.2
C69 C68 H68B 107.1
C68 C69 H69D 109.2
C68 C69 H69C 109.2
C68 C69 H69A 111.7
C68 C69 H69B 111.7
C68 C69 C70B 112.0(5)
H69D C69 H69C 107.9
H69A C69 H69B 109.5
C70A C69 C68 100.4(6)
C70A C69 H69A 111.7
C70A C69 H69B 111.7
C70B C69 H69D 109.2
C70B C69 H69C 109.2
C69 C70A H70A 110.3
C69 C70A H70B 110.3
C69 C70A C71A 107.3(6)
H70A C70A H70B 108.5
C71A C70A H70A 110.3
C71A C70A H70B 110.3
C70A C71A H71A 109.5
C70A C71A H71B 109.5
C70A C71A H71C 109.5
H71A C71A H71B 109.5
H71A C71A H71C 109.5
H71B C71A H71C 109.5
C69 C70B H70C 103.9
C69 C70B H70D 103.9
H70C C70B H70D 105.4
C71B C70B C69 133.4(6)
C71B C70B H70C 103.9
C71B C70B H70D 103.9
C70B C71B H71D 109.5
C70B C71B H71E 109.5
C70B C71B H71F 109.5
H71D C71B H71E 109.5
H71D C71B H71F 109.5
H71E C71B H71F 109.5

loop_
_geom_bond_atom_site_label_1
_geom_bond_atom_site_label_2
_geom_bond_distance
Zr1 O1 1.9514(11)
Zr1 O2 1.9547(11)
Zr1 C53 2.2716(16)
Zr1 C60 2.2569(17)
Zr1 C61 2.5194(16)
O1 C16 1.3531(16)
O2 C35 1.3565(16)
C1 C2 1.408(2)
C1 C14 1.4056(19)
C1 C15 1.4887(19)
C2 C3 1.428(2)
C2 C7 1.4312(19)
C3 H3 0.9500
C3 C4 1.360(2)
C4 H4 0.9500
C4 C5 1.420(2)
C5 H5 0.9500
C5 C6 1.362(2)
C6 H6 0.9500
C6 C7 1.427(2)
C7 C8 1.408(2)
C8 C9 1.400(2)
C8 C34 1.4866(19)
C9 C10 1.430(2)
C9 C14 1.4369(19)
C10 H10 0.9500
C10 C11 1.357(2)
C11 H11 0.9500
C11 C12 1.421(2)
C12 H12 0.9500
C12 C13 1.363(2)
C13 H13 0.9500
C13 C14 1.424(2)
C15 C16 1.4099(19)
C15 C20 1.3894(19)
C16 C17 1.3958(19)
C17 C18 1.4001(19)
C17 C21 1.491(2)
C18 H18 0.9500
C18 C19 1.392(2)
C19 C20 1.407(2)
C19 C30 1.532(2)
C20 H20 0.9500
C21 C22 1.403(2)
C21 C26 1.402(2)
C22 C23 1.397(2)
C22 C27 1.505(2)
C23 H23 0.9500
C23 C24 1.387(2)
C24 C25 1.390(2)
C24 C28 1.509(2)
C25 H25 0.9500
C25 C26 1.394(2)
C26 C29 1.508(2)
C27 H27A 0.9800
C27 H27B 0.9800
C27 H27C 0.9800
C28 H28A 0.9800
C28 H28B 0.9800
C28 H28C 0.9800
C29 H29A 0.9800
C29 H29B 0.9800
C29 H29C 0.9800
C30 C31 1.519(3)
C30 C32 1.533(2)
C30 C33 1.535(3)
C31 H31A 0.9800
C31 H31B 0.9800
C31 H31C 0.9800
C32 H32A 0.9800
C32 H32B 0.9800
C32 H32C 0.9800
C33 H33A 0.9800
C33 H33B 0.9800
C33 H33C 0.9800
C34 C35 1.403(2)
C34 C39 1.3966(19)
C35 C36 1.3975(19)
C36 C37 1.395(2)
C36 C40 1.490(2)
C37 H37 0.9500
C37 C38 1.393(2)
C38 C39 1.397(2)
C38 C49 1.531(2)
C39 H39 0.9500
C40 C41 1.399(2)
C40 C45 1.398(2)
C41 C42 1.397(2)
C41 C46 1.500(2)
C42 H42 0.9500
C42 C43 1.386(2)
C43 C44 1.391(2)
C43 C47 1.510(2)
C44 H44 0.9500
C44 C45 1.393(2)
C45 C48 1.509(2)
C46 H46A 0.9800
C46 H46B 0.9800
C46 H46C 0.9800
C47 H47A 0.9800
C47 H47B 0.9800
C47 H47C 0.9800
C48 H48A 0.9800
C48 H48B 0.9800
C48 H48C 0.9800
C49 C50 1.517(3)
C49 C51 1.530(2)
C49 C52 1.537(3)
C50 H50A 0.9800
C50 H50B 0.9800
C50 H50C 0.9800
C51 H51A 0.9800
C51 H51B 0.9800
C51 H51C 0.9800
C52 H52A 0.9800
C52 H52B 0.9800
C52 H52C 0.9800
C53 H53A 0.9900
C53 H53B 0.9900
C53 C54 1.485(2)
C54 C55 1.397(2)
C54 C59 1.401(2)
C55 H55 0.9500
C55 C56 1.381(3)
C56 H56 0.9500
C56 C57 1.378(3)
C57 H57 0.9500
C57 C58 1.391(3)
C58 H58 0.9500
C58 C59 1.386(2)
C59 H59 0.9500
C60 H60A 0.9900
C60 H60B 0.9900
C60 C61 1.460(2)
C61 C62 1.414(2)
C61 C66 1.412(2)
C62 H62 0.9500
C62 C63 1.384(2)
C63 H63 0.9500
C63 C64 1.393(2)
C64 H64 0.9500
C64 C65 1.383(2)
C65 H65 0.9500
C65 C66 1.392(2)
C66 H66 0.9500
C67 H67A 0.9800
C67 H67B 0.9800
C67 H67C 0.9800
C67 C68 1.492(4)
C68 H68A 0.9900
C68 H68B 0.9900
C68 C69 1.511(5)
C69 H69D 0.9900
C69 H69C 0.9900
C69 H69A 0.9900
C69 H69B 0.9900
C69 C70A 1.341(8)
C69 C70B 1.703(9)
C70A H70A 0.9900
C70A H70B 0.9900
C70A C71A 1.764(9)
C71A H71A 0.9800
C71A H71B 0.9800
C71A H71C 0.9800
C70B H70C 0.9900
C70B H70D 0.9900
C70B C71B 1.511(9)
C71B H71D 0.9800
C71B H71E 0.9800
C71B H71F 0.9800

loop_
_smtbx_masks_void_nr
_smtbx_masks_void_average_x
_smtbx_masks_void_average_y
_smtbx_masks_void_average_z
_smtbx_masks_void_volume
_smtbx_masks_void_count_electrons
1 0.000 0.500 1.000 209.1 32.8
2 0.407 0.921 0.333 11.1 0.3
3 0.593 0.079 0.667 11.1 0.3
